data_7011911
loop_
_publ_author_name
'Gibson, Vernon C.'
'Long, Nicholas J.'
'White, Andrew J. P.'
'Williams, Charlotte K.'
'Williams, David J.'
'Fontani, Marco'
'Zanello, Piero'

_publ_section_title
;
 Synthesis, characterisation and catalytic activity of metal complexes
 of neutral, unsymmetrical P/S ferrocenediyl ligands
;
_journal_issue 17
_journal_name_full 'Journal of the Chemical Society, Dalton Transactions'
_journal_page_first 3280
_journal_paper_doi 10.1039/b205653d
_journal_year 2002
_chemical_formula_sum 'C27 H21 Fe O4 P S W'
_chemical_formula_weight 712.17
_chemical_name_systematic
; 
? 
;
_space_group_IT_number 14
_symmetry_cell_setting monoclinic
_symmetry_space_group_name_Hall '-P 2yn'
_symmetry_space_group_name_H-M 'P 1 21/n 1'
_atom_sites_solution_hydrogens geom
_atom_sites_solution_primary direct
_atom_sites_solution_secondary difmap
_audit_creation_method SHELXL
_cell_angle_alpha 90.00
_cell_angle_beta 95.596(11)
_cell_angle_gamma 90.00
_cell_formula_units_Z 4
_cell_length_a 11.5019(15)
_cell_length_b 17.863(2)
_cell_length_c 12.4460(14)
_cell_measurement_reflns_used 24
_cell_measurement_temperature 293(2)
_cell_measurement_theta_max 12.50
_cell_measurement_theta_min 4.68
_cell_volume 2544.9(5)
_computing_cell_refinement 'Siemens XSCANS'
_computing_data_collection 'Siemens XSCANS'
_computing_data_reduction 'Siemens SHELXTL'
_computing_molecular_graphics 'Siemens SHELXTL'
_computing_publication_material 'Siemens SHELXTL'
_computing_structure_refinement 'SHELXL-93 (Sheldrick, 1993)'
_computing_structure_solution 'SHELXS-86 (Sheldrick, 1990)'
_diffrn_ambient_temperature 293(2)
_diffrn_measurement_device 'Siemens P4'
_diffrn_measurement_method '\w scans'
_diffrn_radiation_monochromator graphite
_diffrn_radiation_source 'fine-focus sealed tube'
_diffrn_radiation_type MoK\a
_diffrn_radiation_wavelength 0.71073
_diffrn_reflns_av_R_equivalents 0.0345
_diffrn_reflns_av_sigmaI/netI 0.0412
_diffrn_reflns_limit_h_max 13
_diffrn_reflns_limit_h_min 0
_diffrn_reflns_limit_k_max 21
_diffrn_reflns_limit_k_min 0
_diffrn_reflns_limit_l_max 14
_diffrn_reflns_limit_l_min -14
_diffrn_reflns_number 4609
_diffrn_reflns_theta_max 25.00
_diffrn_reflns_theta_min 2.00
_diffrn_standards_decay_% 99.97
_diffrn_standards_interval_count 97
_diffrn_standards_number 3
_exptl_absorpt_coefficient_mu 5.263
_exptl_absorpt_correction_T_max 0.7758
_exptl_absorpt_correction_T_min 0.3622
_exptl_absorpt_correction_type empirical
_exptl_crystal_colour Rhombs
_exptl_crystal_density_diffrn 1.859
_exptl_crystal_description Orange
_exptl_crystal_F_000 1384
_exptl_crystal_size_max 0.57
_exptl_crystal_size_mid 0.47
_exptl_crystal_size_min 0.23
_refine_diff_density_max 0.497
_refine_diff_density_min -0.453
_refine_diff_density_rms 0.105
_refine_ls_extinction_coef 0.0018(2)
_refine_ls_extinction_expression Fc^*^=kFc[1+0.001xFc^2^\l^3^/sin(2\q)]^-1/4^
_refine_ls_extinction_method SHELXL
_refine_ls_goodness_of_fit_all 1.074
_refine_ls_goodness_of_fit_obs 1.107
_refine_ls_matrix_type full
_refine_ls_number_parameters 293
_refine_ls_number_reflns 4189
_refine_ls_number_restraints 0
_refine_ls_restrained_S_all 1.117
_refine_ls_restrained_S_obs 1.107
_refine_ls_R_factor_all 0.0439
_refine_ls_R_factor_obs 0.0323
_refine_ls_shift/esd_max 0.001
_refine_ls_shift/esd_mean 0.000
_refine_ls_structure_factor_coef Fsqd
_refine_ls_weighting_details 'w=1/[\s^2^(Fo^2^)+(0.0314P)^2^+3.4332P] where P=(Fo^2^+2Fc^2^)/3'
_refine_ls_weighting_scheme calc
_refine_ls_wR_factor_all 0.0788
_refine_ls_wR_factor_obs 0.0714
_reflns_number_observed 3683
_reflns_number_total 4375
_reflns_observed_criterion >2sigma(I)
_cod_data_source_file b205653d.txt
_cod_data_source_block NL0106
_cod_depositor_comments
;
The following automatic conversions were performed:
'_symmetry_cell_setting' value 'Monoclinic' changed to 'monoclinic'
according to '/home/saulius/struct/CIF-dictionaries/cif_core.dic'
dictionary named 'cif_core.dic' version 2.4.1 from
2010-06-29.

'_exptl_absorpt_correction_type' value 'Empirical' changed to
'empirical' according to
'/home/saulius/struct/CIF-dictionaries/cif_core.dic' dictionary named
'cif_core.dic' version 2.4.1 from 2010-06-29.

Automatic conversion script
Id: cif_fix_enum 1527 2010-12-29 10:47:43Z saulius 

The following automatic conversions were performed:

'_refine_ls_weighting_scheme' value 'calc
w=1/[\s^2^(Fo^2^)+(0.0314P)^2^+3.4332P] where P=(Fo^2^+2Fc^2^)/3' was
changed to 'calc'. New tag '_refine_ls_weighting_details' was
created. The value of the new tag was set to
'w=1/[\s^2^(Fo^2^)+(0.0314P)^2^+3.4332P] where P=(Fo^2^+2Fc^2^)/3'.

Automatic conversion script
Id: cif_fix_values 3143 2015-03-26 13:38:13Z robertas 
;
_cod_original_cell_volume 2545.0(6)
_cod_original_sg_symbol_H-M P2(1)/n
_cod_original_formula_sum 'C27 H21 O4 P S Fe W'
_cod_database_code 7011911

loop_
_symmetry_equiv_pos_as_xyz
'x, y, z'
'-x+1/2, y+1/2, -z+1/2'
'-x, -y, -z'
'x-1/2, -y-1/2, z-1/2'

loop_
_atom_site_aniso_label
_atom_site_aniso_U_11
_atom_site_aniso_U_22
_atom_site_aniso_U_33
_atom_site_aniso_U_23
_atom_site_aniso_U_13
_atom_site_aniso_U_12
W 0.03224(14) 0.03114(14) 0.03082(13) -0.00439(10) 0.00272(8) 0.00066(10)
Fe 0.0231(4) 0.0292(4) 0.0342(4) 0.0002(3) 0.0047(3) -0.0037(3)
S 0.0294(7) 0.0357(7) 0.0355(7) 0.0037(6) 0.0109(6) 0.0030(5)
P 0.0212(6) 0.0272(6) 0.0317(7) 0.0000(5) 0.0037(5) 0.0003(5)
C1 0.024(3) 0.039(3) 0.037(3) 0.002(2) 0.008(2) -0.003(2)
C2 0.021(3) 0.053(4) 0.042(3) 0.005(3) 0.005(2) -0.004(2)
C3 0.035(3) 0.047(4) 0.062(4) -0.010(3) 0.019(3) -0.017(3)
C4 0.049(4) 0.038(3) 0.063(4) 0.009(3) 0.023(3) -0.007(3)
C5 0.034(3) 0.045(3) 0.038(3) 0.008(3) 0.006(2) -0.002(3)
C6 0.019(2) 0.030(3) 0.035(3) -0.002(2) 0.006(2) -0.002(2)
C7 0.029(3) 0.044(3) 0.031(3) -0.004(2) 0.010(2) -0.009(2)
C8 0.036(3) 0.038(3) 0.046(3) -0.011(3) 0.011(3) -0.011(3)
C9 0.034(3) 0.027(3) 0.059(4) -0.004(3) 0.009(3) 0.003(2)
C10 0.026(3) 0.035(3) 0.044(3) 0.005(2) 0.007(2) 0.002(2)
C11 0.053(4) 0.064(5) 0.055(4) -0.013(4) 0.033(4) -0.003(4)
C12 0.024(3) 0.064(4) 0.041(3) 0.012(3) 0.007(2) 0.010(3)
C13 0.033(3) 0.076(5) 0.049(4) 0.009(4) 0.006(3) 0.014(3)
C14 0.045(4) 0.063(4) 0.045(4) 0.018(3) 0.001(3) 0.007(3)
C15 0.050(4) 0.070(5) 0.038(3) 0.005(3) 0.018(3) 0.007(4)
C16 0.035(3) 0.055(4) 0.041(3) 0.005(3) 0.012(2) 0.012(3)
C17 0.030(3) 0.033(3) 0.030(3) 0.002(2) 0.007(2) 0.002(2)
C18 0.027(3) 0.046(4) 0.070(5) 0.006(3) 0.007(3) -0.004(3)
C19 0.027(3) 0.067(5) 0.087(6) 0.012(4) 0.012(3) 0.002(3)
C20 0.029(3) 0.057(4) 0.058(4) -0.002(3) 0.003(3) -0.014(3)
C21 0.038(4) 0.055(4) 0.069(5) -0.005(4) 0.010(3) -0.018(3)
C22 0.033(3) 0.036(3) 0.070(4) -0.004(3) 0.011(3) -0.006(3)
C23 0.025(3) 0.036(3) 0.039(3) -0.007(2) 0.000(2) -0.002(2)
C24 0.052(4) 0.041(3) 0.037(3) 0.004(3) -0.010(3) -0.005(3)
O24 0.056(4) 0.091(5) 0.072(4) -0.002(3) -0.023(3) -0.025(3)
C25 0.057(4) 0.052(4) 0.036(3) -0.013(3) 0.008(3) 0.003(3)
O25 0.107(5) 0.086(5) 0.045(3) -0.014(3) 0.017(3) 0.004(4)
C26 0.030(3) 0.033(3) 0.054(4) -0.003(3) 0.009(3) -0.006(2)
O26 0.052(3) 0.039(3) 0.102(5) 0.015(3) 0.005(3) 0.005(2)
C27 0.041(3) 0.048(4) 0.033(3) -0.011(3) -0.001(3) 0.005(3)
O27 0.077(4) 0.053(3) 0.055(3) -0.003(3) -0.017(3) 0.015(3)

loop_
_atom_site_label
_atom_site_type_symbol
_atom_site_fract_x
_atom_site_fract_y
_atom_site_fract_z
_atom_site_U_iso_or_equiv
_atom_site_thermal_displace_type
_atom_site_occupancy
_atom_site_calc_flag
_atom_site_refinement_flags
_atom_site_disorder_group
W W 0.20491(2) 0.365209(13) 0.65168(2) 0.03143(10) Uani 1 d . .
Fe Fe 0.10281(7) 0.14985(4) 0.50661(6) 0.0287(2) Uani 1 d . .
S S 0.00017(13) 0.31441(8) 0.59604(11) 0.0330(3) Uani 1 d . .
P P 0.25972(12) 0.31267(8) 0.47400(11) 0.0266(3) Uani 1 d . .
C1 C -0.0067(5) 0.2163(3) 0.5836(5) 0.0332(12) Uani 1 d . .
C2 C -0.0701(5) 0.1781(4) 0.4954(5) 0.0387(14) Uani 1 d . .
H2A H -0.1126(5) 0.2001(4) 0.4363(5) 0.046 Uiso 1 calc R .
C3 C -0.0562(6) 0.1011(4) 0.5147(6) 0.047(2) Uani 1 d . .
H3A H -0.0875(6) 0.0632(4) 0.4696(6) 0.056 Uiso 1 calc R .
C4 C 0.0135(6) 0.0902(4) 0.6145(6) 0.049(2) Uani 1 d . .
H4A H 0.0344(6) 0.0445(4) 0.6465(6) 0.058 Uiso 1 calc R .
C5 C 0.0446(6) 0.1611(4) 0.6555(5) 0.0389(13) Uani 1 d . .
H5A H 0.0912(6) 0.1706(4) 0.7194(5) 0.047 Uiso 1 calc R .
C6 C 0.2343(4) 0.2130(3) 0.4524(4) 0.0279(11) Uani 1 d . .
C7 C 0.1684(5) 0.1777(4) 0.3638(5) 0.0345(12) Uani 1 d . .
H7A H 0.1285(5) 0.2018(4) 0.3051(5) 0.041 Uiso 1 calc R .
C8 C 0.1744(6) 0.0987(4) 0.3809(5) 0.0394(13) Uani 1 d . .
H8A H 0.1381(6) 0.0626(4) 0.3354(5) 0.047 Uiso 1 calc R .
C9 C 0.2441(5) 0.0847(3) 0.4775(6) 0.0394(13) Uani 1 d . .
H9A H 0.2636(5) 0.0378(3) 0.5061(6) 0.047 Uiso 1 calc R .
C10 C 0.2803(5) 0.1554(3) 0.5246(5) 0.0350(12) Uani 1 d . .
H10A H 0.3254(5) 0.1625(3) 0.5900(5) 0.042 Uiso 1 calc R .
C11 C -0.0967(7) 0.3301(5) 0.6999(6) 0.056(2) Uani 1 d . .
H11A H -0.1007(7) 0.3827(5) 0.7146(6) 0.083 Uiso 1 calc R .
H11B H -0.0674(7) 0.3041(5) 0.7645(6) 0.083 Uiso 1 calc R .
H11C H -0.1733(7) 0.3118(5) 0.6757(6) 0.083 Uiso 1 calc R .
C12 C 0.0780(3) 0.3811(3) 0.3456(3) 0.043(2) Uani 1 d G .
H12A H 0.0384(3) 0.3785(3) 0.4072(3) 0.051 Uiso 1 calc R .
C13 C 0.0240(3) 0.4127(3) 0.2516(3) 0.052(2) Uani 1 d G .
H13A H -0.0517(3) 0.4312(4) 0.2503(5) 0.063 Uiso 1 calc R .
C14 C 0.0831(4) 0.4167(3) 0.1595(3) 0.051(2) Uani 1 d G .
H14A H 0.0469(5) 0.4378(4) 0.0966(3) 0.061 Uiso 1 calc R .
C15 C 0.1962(4) 0.3890(3) 0.1614(3) 0.052(2) Uani 1 d G .
H15A H 0.2357(5) 0.3916(4) 0.0998(3) 0.062 Uiso 1 calc R .
C16 C 0.2502(3) 0.3574(3) 0.2554(3) 0.0430(14) Uani 1 d G .
H16A H 0.3259(3) 0.3389(4) 0.2567(4) 0.052 Uiso 1 calc R .
C17 C 0.1911(3) 0.3534(2) 0.3475(2) 0.0305(11) Uani 1 d G .
C18 C 0.4949(3) 0.2630(2) 0.4769(4) 0.048(2) Uani 1 d G .
H18A H 0.4664(3) 0.2152(2) 0.4874(4) 0.057 Uiso 1 calc R .
C19 C 0.6144(3) 0.2746(2) 0.4769(5) 0.060(2) Uani 1 d G .
H19A H 0.6658(4) 0.2345(3) 0.4874(7) 0.072 Uiso 1 calc R .
C20 C 0.6571(3) 0.3462(3) 0.4613(4) 0.048(2) Uani 1 d G .
H20A H 0.7370(3) 0.3540(3) 0.4613(6) 0.058 Uiso 1 calc R .
C21 C 0.5803(4) 0.4062(2) 0.4456(4) 0.053(2) Uani 1 d G .
H21A H 0.6088(5) 0.4541(2) 0.4352(6) 0.064 Uiso 1 calc R .
C22 C 0.4608(3) 0.3946(2) 0.4456(4) 0.046(2) Uani 1 d G .
H22A H 0.4094(4) 0.4347(2) 0.4352(6) 0.055 Uiso 1 calc R .
C23 C 0.4181(2) 0.3230(2) 0.4613(4) 0.0336(12) Uani 1 d G .
C24 C 0.3595(6) 0.4086(4) 0.6878(5) 0.0442(15) Uani 1 d . .
O24 O 0.4520(5) 0.4339(4) 0.7100(5) 0.075(2) Uani 1 d . .
C25 C 0.1608(7) 0.4033(4) 0.7921(5) 0.048(2) Uani 1 d . .
O25 O 0.1384(7) 0.4246(4) 0.8739(5) 0.079(2) Uani 1 d . .
C26 C 0.1555(5) 0.4646(3) 0.5787(6) 0.0386(13) Uani 1 d . .
O26 O 0.1357(5) 0.5205(3) 0.5408(6) 0.064(2) Uani 1 d . .
C27 C 0.2715(6) 0.2730(4) 0.7268(5) 0.0413(14) Uani 1 d . .
O27 O 0.3178(6) 0.2248(3) 0.7754(5) 0.063(2) Uani 1 d . .

loop_
_atom_type_symbol
_atom_type_description
_atom_type_scat_dispersion_real
_atom_type_scat_dispersion_imag
_atom_type_scat_source
C C 0.0033 0.0016 'International Tables Vol C Tables 4.2.6.8 and 6.1.1.4'
H H 0.0000 0.0000 'International Tables Vol C Tables 4.2.6.8 and 6.1.1.4'
O O 0.0106 0.0060 'International Tables Vol C Tables 4.2.6.8 and 6.1.1.4'
P P 0.1023 0.0942 'International Tables Vol C Tables 4.2.6.8 and 6.1.1.4'
S S 0.1246 0.1234 'International Tables Vol C Tables 4.2.6.8 and 6.1.1.4'
Fe Fe 0.3463 0.8444 'International Tables Vol C Tables 4.2.6.8 and 6.1.1.4'
W W -0.8490 6.8722 'International Tables Vol C Tables 4.2.6.8 and 6.1.1.4'

loop_
_geom_angle_atom_site_label_1
_geom_angle_atom_site_label_2
_geom_angle_atom_site_label_3
_geom_angle
_geom_angle_site_symmetry_1
_geom_angle_site_symmetry_3
_geom_angle_publ_flag
C24 W C25 88.1(3) . . ?
C24 W C27 85.4(3) . . ?
C25 W C27 89.4(3) . . ?
C24 W C26 88.0(3) . . ?
C25 W C26 90.6(3) . . ?
C27 W C26 173.4(3) . . ?
C24 W P 92.8(2) . . ?
C25 W P 178.3(2) . . ?
C27 W P 89.2(2) . . ?
C26 W P 90.9(2) . . ?
C24 W S 176.6(2) . . ?
C25 W S 93.0(2) . . ?
C27 W S 97.7(2) . . ?
C26 W S 88.8(2) . . ?
P W S 86.17(5) . . ?
C10 Fe C3 155.8(3) . . ?
C10 Fe C1 125.4(2) . . ?
C3 Fe C1 68.0(3) . . ?
C10 Fe C5 108.1(3) . . ?
C3 Fe C5 67.8(3) . . ?
C1 Fe C5 40.8(2) . . ?
C10 Fe C2 162.8(3) . . ?
C3 Fe C2 40.2(3) . . ?
C1 Fe C2 41.1(2) . . ?
C5 Fe C2 68.6(3) . . ?
C10 Fe C8 68.4(3) . . ?
C3 Fe C8 106.1(3) . . ?
C1 Fe C8 158.5(3) . . ?
C5 Fe C8 158.1(3) . . ?
C2 Fe C8 121.2(3) . . ?
C10 Fe C6 41.0(2) . . ?
C3 Fe C6 160.9(3) . . ?
C1 Fe C6 110.1(2) . . ?
C5 Fe C6 124.2(2) . . ?
C2 Fe C6 125.8(2) . . ?
C8 Fe C6 68.3(2) . . ?
C10 Fe C7 68.6(2) . . ?
C3 Fe C7 123.5(3) . . ?
C1 Fe C7 124.1(3) . . ?
C5 Fe C7 160.2(3) . . ?
C2 Fe C7 108.5(3) . . ?
C8 Fe C7 40.6(2) . . ?
C6 Fe C7 40.5(2) . . ?
C10 Fe C9 41.1(2) . . ?
C3 Fe C9 119.7(3) . . ?
C1 Fe C9 161.2(3) . . ?
C5 Fe C9 123.4(3) . . ?
C2 Fe C9 155.1(3) . . ?
C8 Fe C9 39.8(3) . . ?
C6 Fe C9 68.5(2) . . ?
C7 Fe C9 67.8(3) . . ?
C10 Fe C4 120.8(3) . . ?
C3 Fe C4 40.6(3) . . ?
C1 Fe C4 68.0(3) . . ?
C5 Fe C4 39.8(3) . . ?
C2 Fe C4 68.2(3) . . ?
C8 Fe C4 121.9(3) . . ?
C6 Fe C4 157.9(3) . . ?
C7 Fe C4 159.0(3) . . ?
C9 Fe C4 105.9(3) . . ?
C1 S C11 101.0(3) . . ?
C1 S W 114.2(2) . . ?
C11 S W 111.5(3) . . ?
C6 P C17 102.2(2) . . ?
C6 P C23 103.3(2) . . ?
C17 P C23 103.3(2) . . ?
C6 P W 116.1(2) . . ?
C17 P W 118.47(13) . . ?
C23 P W 111.5(2) . . ?
C5 C1 C2 107.6(6) . . ?
C5 C1 S 128.5(5) . . ?
C2 C1 S 123.9(5) . . ?
C5 C1 Fe 69.8(4) . . ?
C2 C1 Fe 69.7(4) . . ?
S C1 Fe 126.6(3) . . ?
C3 C2 C1 107.1(6) . . ?
C3 C2 Fe 69.6(4) . . ?
C1 C2 Fe 69.2(3) . . ?
C2 C3 C4 109.2(6) . . ?
C2 C3 Fe 70.2(4) . . ?
C4 C3 Fe 70.7(4) . . ?
C5 C4 C3 107.2(6) . . ?
C5 C4 Fe 69.2(4) . . ?
C3 C4 Fe 68.6(4) . . ?
C4 C5 C1 108.8(6) . . ?
C4 C5 Fe 71.0(4) . . ?
C1 C5 Fe 69.5(3) . . ?
C7 C6 C10 107.7(5) . . ?
C7 C6 P 127.9(5) . . ?
C10 C6 P 124.5(4) . . ?
C7 C6 Fe 70.0(3) . . ?
C10 C6 Fe 68.8(3) . . ?
P C6 Fe 127.0(3) . . ?
C6 C7 C8 108.0(6) . . ?
C6 C7 Fe 69.5(3) . . ?
C8 C7 Fe 69.5(3) . . ?
C9 C8 C7 108.6(5) . . ?
C9 C8 Fe 70.3(4) . . ?
C7 C8 Fe 69.9(3) . . ?
C8 C9 C10 108.2(5) . . ?
C8 C9 Fe 69.8(4) . . ?
C10 C9 Fe 68.5(3) . . ?
C6 C10 C9 107.5(5) . . ?
C6 C10 Fe 70.2(3) . . ?
C9 C10 Fe 70.4(3) . . ?
C13 C12 C17 120.0 . . ?
C12 C13 C14 120.0 . . ?
C15 C14 C13 120.0 . . ?
C16 C15 C14 120.0 . . ?
C15 C16 C17 120.0 . . ?
C16 C17 C12 120.0 . . ?
C16 C17 P 121.5(2) . . ?
C12 C17 P 118.5(2) . . ?
C19 C18 C23 120.0 . . ?
C20 C19 C18 120.0 . . ?
C19 C20 C21 120.0 . . ?
C22 C21 C20 120.0 . . ?
C21 C22 C23 120.0 . . ?
C22 C23 C18 120.0 . . ?
C22 C23 P 117.9(2) . . ?
C18 C23 P 121.9(2) . . ?
O24 C24 W 179.4(6) . . ?
O25 C25 W 178.2(7) . . ?
O26 C26 W 175.5(6) . . ?
O27 C27 W 173.2(6) . . ?

loop_
_geom_bond_atom_site_label_1
_geom_bond_atom_site_label_2
_geom_bond_distance
_geom_bond_site_symmetry_2
_geom_bond_publ_flag
W C24 1.952(7) . ?
W C25 1.986(6) . ?
W C27 2.008(7) . ?
W C26 2.050(7) . ?
W P 2.5378(14) . ?
W S 2.555(2) . ?
Fe C10 2.034(6) . ?
Fe C3 2.037(6) . ?
Fe C1 2.037(6) . ?
Fe C5 2.041(6) . ?
Fe C2 2.044(6) . ?
Fe C8 2.053(6) . ?
Fe C6 2.053(5) . ?
Fe C7 2.059(6) . ?
Fe C9 2.059(6) . ?
Fe C4 2.065(6) . ?
S C1 1.760(6) . ?
S C11 1.809(6) . ?
P C6 1.820(6) . ?
P C17 1.841(3) . ?
P C23 1.853(3) . ?
C1 C5 1.421(9) . ?
C1 C2 1.431(9) . ?
C2 C3 1.402(10) . ?
C3 C4 1.424(11) . ?
C4 C5 1.399(10) . ?
C6 C7 1.424(8) . ?
C6 C10 1.433(8) . ?
C7 C8 1.427(9) . ?
C8 C9 1.401(10) . ?
C9 C10 1.437(8) . ?
C12 C13 1.39 . ?
C12 C17 1.39 . ?
C13 C14 1.39 . ?
C14 C15 1.39 . ?
C15 C16 1.39 . ?
C16 C17 1.39 . ?
C18 C19 1.39 . ?
C18 C23 1.39 . ?
C19 C20 1.39 . ?
C20 C21 1.39 . ?
C21 C22 1.39 . ?
C22 C23 1.39 . ?
C24 O24 1.164(9) . ?
C25 O25 1.140(9) . ?
C26 O26 1.118(8) . ?
C27 O27 1.153(9) . ?
